data_1544630
loop_
_publ_author_name
'Jansze, Suzanne M.'
'Wise, Matthew D.'
'Vologzhanina, Anna V.'
'Scopelliti, Rosario'
'Severin, Kay'

_publ_section_title
;
 PdII2L4-type coordination cages up to three nanometers in size
;
_journal_issue 3
_journal_name_full 'Chem. Sci.'
_journal_page_first 1901
_journal_paper_doi 10.1039/C6SC04732G
_journal_volume 8
_journal_year 2017
_chemical_formula_moiety 'C40 H48 B4 Fe2 N14 O12, 3(C H2 Cl2)'
_chemical_formula_sum 'C43 H54 B4 Cl6 Fe2 N14 O12'
_chemical_formula_weight 1326.64
_chemical_name_systematic
;
 ?
;
_space_group_crystal_system triclinic
_space_group_IT_number 2
_space_group_name_Hall '-P 1'
_space_group_name_H-M_alt 'P -1'
_symmetry_space_group_name_Hall '-P 1'
_symmetry_space_group_name_H-M 'P -1'
_atom_sites_solution_hydrogens geom
_audit_creation_date 2016-08-31
_audit_creation_method
;
Olex2 1.2
(compiled 2016.08.25 svn.r3337 for OlexSys, GUI svn.r5221)
;
_audit_update_record
;
2016-10-21 deposited with the CCDC.
2016-11-09 downloaded from the CCDC.
;
_cell_angle_alpha 60.961(8)
_cell_angle_beta 79.048(8)
_cell_angle_gamma 87.787(7)
_cell_formula_units_Z 2
_cell_length_a 8.4174(8)
_cell_length_b 19.6607(14)
_cell_length_c 20.1792(15)
_cell_measurement_reflns_used 3954
_cell_measurement_temperature 140.0(2)
_cell_measurement_theta_max 75.2830
_cell_measurement_theta_min 4.3810
_cell_volume 2860.9(5)
_computing_cell_refinement 'CrysAlisPro 1.171.38.41 (Rigaku OD, 2015)'
_computing_data_collection 'CrysAlisPro 1.171.38.41 (Rigaku OD, 2015)'
_computing_data_reduction 'CrysAlisPro 1.171.38.41 (Rigaku OD, 2015)'
_computing_molecular_graphics 'Olex2 (Dolomanov et al., 2009)'
_computing_publication_material 'Olex2 (Dolomanov et al., 2009)'
_computing_structure_refinement 'SHELXL-2014 (Sheldrick, 2015a)'
_computing_structure_solution 'SHELXT (Sheldrick, 2015b)'
_diffrn_ambient_environment N~2~
_diffrn_ambient_temperature 140.0(2)
_diffrn_detector 'CCD plate'
_diffrn_detector_type AtlasS2
_diffrn_measured_fraction_theta_full 0.996
_diffrn_measured_fraction_theta_max 0.954
_diffrn_measurement_device 'four-circle diffractometer'
_diffrn_measurement_device_type 'SuperNova, Dual, Cu at zero, AtlasS2'
_diffrn_radiation_monochromator mirror
_diffrn_radiation_probe x-ray
_diffrn_radiation_type 'Cu K\a'
_diffrn_radiation_wavelength 1.54184
_diffrn_reflns_av_R_equivalents 0.0655
_diffrn_reflns_av_unetI/netI 0.1016
_diffrn_reflns_Laue_measured_fraction_full 0.996
_diffrn_reflns_Laue_measured_fraction_max 0.954
_diffrn_reflns_limit_h_max 6
_diffrn_reflns_limit_h_min -10
_diffrn_reflns_limit_k_max 24
_diffrn_reflns_limit_k_min -24
_diffrn_reflns_limit_l_max 25
_diffrn_reflns_limit_l_min -25
_diffrn_reflns_number 20081
_diffrn_reflns_point_group_measured_fraction_full 0.996
_diffrn_reflns_point_group_measured_fraction_max 0.954
_diffrn_reflns_theta_full 67.684
_diffrn_reflns_theta_max 76.084
_diffrn_reflns_theta_min 4.426
_diffrn_source 'micro-focus sealed X-ray tube'
_diffrn_source_type 'SuperNova (Cu) X-ray Source'
_exptl_absorpt_coefficient_mu 7.241
_exptl_absorpt_correction_T_max 0.753
_exptl_absorpt_correction_T_min 0.481
_exptl_absorpt_correction_type gaussian
_exptl_absorpt_process_details
;
CrysAlisPro 1.171.38.43 (Rigaku Oxford Diffraction, 2015)
Numerical absorption correction based on gaussian integration over
            a multifaceted crystal model
Empirical absorption correction using spherical harmonics,
 implemented in SCALE3 ABSPACK scaling algorithm.
;
_exptl_crystal_colour 'light orange'
_exptl_crystal_colour_modifier light
_exptl_crystal_colour_primary orange
_exptl_crystal_density_diffrn 1.540
_exptl_crystal_description plate
_exptl_crystal_F_000 1360
_exptl_crystal_size_max 0.313
_exptl_crystal_size_mid 0.115
_exptl_crystal_size_min 0.086
_refine_diff_density_max 1.120
_refine_diff_density_min -0.931
_refine_diff_density_rms 0.098
_refine_ls_extinction_method none
_refine_ls_goodness_of_fit_ref 1.045
_refine_ls_hydrogen_treatment constr
_refine_ls_matrix_type full
_refine_ls_number_parameters 741
_refine_ls_number_reflns 11426
_refine_ls_number_restraints 15
_refine_ls_restrained_S_all 1.071
_refine_ls_R_factor_all 0.1100
_refine_ls_R_factor_gt 0.0813
_refine_ls_shift/su_max 0.027
_refine_ls_shift/su_mean 0.000
_refine_ls_structure_factor_coef Fsqd
_refine_ls_weighting_details 'w=1/[\s^2^(Fo^2^)+(0.0400P)^2^+8.1421P] where P=(Fo^2^+2Fc^2^)/3'
_refine_ls_weighting_scheme calc
_refine_ls_wR_factor_gt 0.1745
_refine_ls_wR_factor_ref 0.1940
_reflns_Friedel_coverage 0.000
_reflns_number_gt 8126
_reflns_number_total 11426
_reflns_threshold_expression 'I > 2\s(I)'
_cod_data_source_file c6sc04732g2.cif
_cod_data_source_block L2
_cod_depositor_comments 'Adding full bibliography for 1544629--1544635.cif.'
_cod_database_code 1544630
_shelxl_version_number 2014-3
_shelx_space_group_comment
;
The symmetry employed for this shelxl refinement is uniquely defined
by the following loop, which should always be used as a source of
symmetry information in preference to the above space-group names.
They are only intended as comments.
;
_olex2_refinement_description
;
1. Fixed Uiso
 At 1.2 times of:
  All C(H) groups, All C(H,H) groups, All C(H,H,H,H) groups
 At 1.5 times of:
  All C(H,H,H) groups
2. Restrained distances
 Cl6A-C3S = Cl6B-C3S
 1.75 with sigma of 0.02
 Cl6B-C3S
 1.75 with sigma of 0.02
3. Uiso/Uaniso restraints and constraints
Uanis(Cl5) \\sim Ueq, Uanis(C3S) \\sim Ueq: with sigma of 0.005 and sigma for
terminal atoms of 0.005
4. Others
 Fixed Sof: H3SA(0.5) H3SB(0.5) H3SC(0.5) H3SD(0.5) Cl6A(0.5) Cl6B(0.5)
5.a Secondary CH2 refined with riding coordinates:
 C3S(H3SA,H3SB), C3S(H3SC,H3SD), C2S(H2SA,H2SB), C1S(H1SA,H1SB)
5.b Aromatic/amide H refined with riding coordinates:
 C4AA(H4AA), C13(H13), C15(H15), C16(H16), C17(H17), C19(H19), C21(H21),
 C22(H22), C35(H35), C37(H37), C38(H38), C39(H39)
5.c Idealised Me refined as rotating group:
 C1(H1A,H1B,H1C), C4(H4A,H4B,H4C), C5(H5A,H5B,H5C), C8(H8A,H8B,H8C), C9(H9A,
 H9B,H9C), C12(H12A,H12B,H12C), C23(H23A,H23B,H23C), C26(H26A,H26B,H26C),
 C27(H27A,H27B,H27C), C30(H30A,H30B,H30C), C31(H31A,H31B,H31C), C34(H34A,H34B,
 H34C)
;
_olex2_submission_special_instructions 'No special instructions were received'

loop_
_space_group_symop_operation_xyz
'x, y, z'
'-x, -y, -z'

loop_
_atom_site_label
_atom_site_type_symbol
_atom_site_fract_x
_atom_site_fract_y
_atom_site_fract_z
_atom_site_U_iso_or_equiv
_atom_site_adp_type
_atom_site_occupancy
_atom_site_site_symmetry_order
_atom_site_calc_flag
_atom_site_refinement_flags_posn
_atom_site_refinement_flags_adp
_atom_site_refinement_flags_occupancy
_atom_site_disorder_assembly
_atom_site_disorder_group
Fe1 Fe 0.47720(10) 0.66276(5) 0.03595(4) 0.02689(18) Uani 1 1 d . . . . .
Fe2 Fe 0.75659(10) 0.83929(5) -0.54866(4) 0.02728(18) Uani 1 1 d . . . . .
O1 O 0.2348(5) 0.5356(2) 0.1363(2) 0.0336(8) Uani 1 1 d . . . . .
O2 O 0.6171(5) 0.7043(2) -0.12224(19) 0.0327(8) Uani 1 1 d . . . . .
O3 O 0.2738(5) 0.6257(2) 0.1843(2) 0.0347(8) Uani 1 1 d . . . . .
O4 O 0.5001(4) 0.8119(2) -0.1034(2) 0.0316(8) Uani 1 1 d . . . . .
O5 O 0.4793(4) 0.5329(2) 0.1882(2) 0.0328(8) Uani 1 1 d . . . . .
O6 O 0.7604(5) 0.7650(2) -0.0671(2) 0.0329(8) Uani 1 1 d . . . . .
O7 O 0.6532(4) 0.8118(2) -0.3922(2) 0.0315(8) Uani 1 1 d . . . . .
O8 O 0.6666(5) 0.7382(2) -0.6044(2) 0.0387(9) Uani 1 1 d . . . . .
O9 O 0.7722(4) 0.9441(2) -0.48592(19) 0.0310(8) Uani 1 1 d . . . . .
O10 O 0.6109(5) 0.8748(2) -0.6797(2) 0.0372(9) Uani 1 1 d . . . . .
O11 O 0.9476(4) 0.8359(2) -0.4416(2) 0.0300(7) Uani 1 1 d . . . . .
O12 O 0.8896(5) 0.8352(3) -0.6904(2) 0.0362(8) Uani 1 1 d . . . . .
N1 N 0.3227(5) 0.5808(3) 0.0624(2) 0.0302(9) Uani 1 1 d . . . . .
N2 N 0.5158(6) 0.6527(3) -0.0549(2) 0.0318(9) Uani 1 1 d . . . . .
N3 N 0.3331(6) 0.6826(3) 0.1093(3) 0.0325(9) Uani 1 1 d . . . . .
N4 N 0.4242(5) 0.7669(3) -0.0278(2) 0.0301(9) Uani 1 1 d . . . . .
N5 N 0.5705(5) 0.5897(3) 0.1203(2) 0.0308(9) Uani 1 1 d . . . . .
N6 N 0.6973(5) 0.7045(3) 0.0045(2) 0.0299(9) Uani 1 1 d . . . . .
N7 N 0.6375(5) 0.7888(3) -0.4452(2) 0.0299(9) Uani 1 1 d . . . . .
N8 N 0.6596(5) 0.7488(3) -0.5415(3) 0.0320(9) Uani 1 1 d . . . . .
N9 N 0.7365(5) 0.9349(3) -0.5449(2) 0.0292(9) Uani 1 1 d . . . . .
N10 N 0.6425(5) 0.8996(3) -0.6300(3) 0.0319(9) Uani 1 1 d . . . . .
N11 N 0.9476(5) 0.8298(3) -0.5070(2) 0.0301(9) Uani 1 1 d . . . . .
N12 N 0.9234(5) 0.8403(3) -0.6287(3) 0.0316(9) Uani 1 1 d . . . . .
N13 N 0.1717(9) 0.4299(4) 0.4179(3) 0.0635(18) Uani 1 1 d . . . . .
N14 N 0.7278(9) 0.8468(5) -0.8856(4) 0.073(2) Uani 1 1 d . . . . .
C1 C 0.2102(7) 0.4877(3) 0.0319(4) 0.0409(13) Uani 1 1 d . . . . .
H1A H 0.2325 0.4418 0.0783 0.061 Uiso 1 1 calc GR . . . .
H1B H 0.2305 0.4772 -0.0116 0.061 Uiso 1 1 calc GR . . . .
H1C H 0.0966 0.4996 0.0412 0.061 Uiso 1 1 calc GR . . . .
C2 C 0.3181(6) 0.5557(3) 0.0134(3) 0.0311(11) Uani 1 1 d . . . . .
C3 C 0.4261(7) 0.6019(3) -0.0583(3) 0.0310(11) Uani 1 1 d . . . . .
C4 C 0.4420(8) 0.5954(3) -0.1301(3) 0.0394(13) Uani 1 1 d . . . . .
H4A H 0.4800 0.6460 -0.1754 0.059 Uiso 1 1 calc GR . . . .
H4B H 0.3362 0.5792 -0.1333 0.059 Uiso 1 1 calc GR . . . .
H4C H 0.5200 0.5566 -0.1286 0.059 Uiso 1 1 calc GR . . . .
C4AA C 0.8440(7) 0.9034(3) -0.2239(3) 0.0357(12) Uani 1 1 d . . . . .
H4AA H 0.8573 0.9108 -0.1821 0.043 Uiso 1 1 calc R . . . .
C5 C 0.1385(8) 0.7685(4) 0.1360(4) 0.0486(15) Uani 1 1 d . . . . .
H5A H 0.0828 0.7202 0.1795 0.073 Uiso 1 1 calc GR . . . .
H5B H 0.0600 0.8008 0.1056 0.073 Uiso 1 1 calc GR . . . .
H5C H 0.1896 0.7971 0.1557 0.073 Uiso 1 1 calc GR . . . .
C6 C 0.2659(7) 0.7492(3) 0.0859(3) 0.0360(12) Uani 1 1 d . . . . .
C7 C 0.3276(7) 0.8011(3) 0.0047(3) 0.0341(11) Uani 1 1 d . . . . .
C8 C 0.2865(9) 0.8839(4) -0.0388(4) 0.0485(15) Uani 1 1 d . . . . .
H8A H 0.3628 0.9106 -0.0883 0.073 Uiso 1 1 calc GR . . . .
H8B H 0.2937 0.9099 -0.0085 0.073 Uiso 1 1 calc GR . . . .
H8C H 0.1759 0.8856 -0.0481 0.073 Uiso 1 1 calc GR . . . .
C9 C 0.8009(8) 0.5514(4) 0.1867(3) 0.0464(15) Uani 1 1 d . . . . .
H9A H 0.7386 0.5514 0.2329 0.070 Uiso 1 1 calc GR . . . .
H9B H 0.9117 0.5729 0.1761 0.070 Uiso 1 1 calc GR . . . .
H9C H 0.8040 0.4979 0.1952 0.070 Uiso 1 1 calc GR . . . .
C10 C 0.7234(7) 0.5996(3) 0.1202(3) 0.0347(11) Uani 1 1 d . . . . .
C11 C 0.8013(6) 0.6652(3) 0.0483(3) 0.0318(11) Uani 1 1 d . . . . .
C12 C 0.9788(7) 0.6879(4) 0.0233(4) 0.0494(16) Uani 1 1 d . . . . .
H12A H 0.9968 0.7417 0.0122 0.074 Uiso 1 1 calc GR . . . .
H12B H 1.0209 0.6840 -0.0234 0.074 Uiso 1 1 calc GR . . . .
H12C H 1.0351 0.6529 0.0645 0.074 Uiso 1 1 calc GR . . . .
C13 C 0.2347(10) 0.4832(4) 0.3446(4) 0.0547(18) Uani 1 1 d . . . . .
H13 H 0.2997 0.5257 0.3371 0.066 Uiso 1 1 calc R . . . .
C14 C 0.2129(7) 0.4814(3) 0.2792(3) 0.0363(12) Uani 1 1 d . . . . .
C15 C 0.1186(8) 0.4199(4) 0.2917(4) 0.0460(14) Uani 1 1 d . . . . .
H15 H 0.1001 0.4155 0.2489 0.055 Uiso 1 1 calc R . . . .
C16 C 0.0486(9) 0.3631(4) 0.3669(4) 0.0522(16) Uani 1 1 d . . . . .
H16 H -0.0170 0.3202 0.3757 0.063 Uiso 1 1 calc R . . . .
C17 C 0.0773(9) 0.3713(4) 0.4272(4) 0.0529(17) Uani 1 1 d . . . . .
H17 H 0.0280 0.3335 0.4782 0.064 Uiso 1 1 calc R . . . .
C18 C 0.7439(6) 0.8399(3) -0.2093(3) 0.0303(10) Uani 1 1 d . . . . .
C19 C 0.7327(7) 0.8301(3) -0.2726(3) 0.0320(11) Uani 1 1 d . . . . .
H19 H 0.6688 0.7866 -0.2636 0.038 Uiso 1 1 calc R . . . .
C20 C 0.8115(6) 0.8814(3) -0.3485(3) 0.0289(10) Uani 1 1 d . . . . .
C21 C 0.9085(7) 0.9441(3) -0.3596(3) 0.0337(11) Uani 1 1 d . . . . .
H21 H 0.9648 0.9796 -0.4101 0.040 Uiso 1 1 calc R . . . .
C22 C 0.9231(7) 0.9548(3) -0.2978(3) 0.0363(12) Uani 1 1 d . . . . .
H22 H 0.9881 0.9979 -0.3065 0.044 Uiso 1 1 calc R . . . .
C23 C 0.4713(8) 0.6750(4) -0.3363(3) 0.0448(14) Uani 1 1 d . . . . .
H23A H 0.5015 0.6969 -0.3056 0.067 Uiso 1 1 calc GR . . . .
H23B H 0.5049 0.6214 -0.3165 0.067 Uiso 1 1 calc GR . . . .
H23C H 0.3536 0.6751 -0.3327 0.067 Uiso 1 1 calc GR . . . .
C24 C 0.5539(7) 0.7233(3) -0.4190(3) 0.0358(12) Uani 1 1 d . . . . .
C25 C 0.5582(7) 0.7018(4) -0.4780(3) 0.0373(12) Uani 1 1 d . . . . .
C26 C 0.4568(8) 0.6369(4) -0.4707(4) 0.0507(16) Uani 1 1 d . . . . .
H26A H 0.3991 0.6569 -0.5138 0.076 Uiso 1 1 calc GR . . . .
H26B H 0.3782 0.6149 -0.4217 0.076 Uiso 1 1 calc GR . . . .
H26C H 0.5267 0.5962 -0.4717 0.076 Uiso 1 1 calc GR . . . .
C27 C 0.6387(7) 1.0673(3) -0.5950(3) 0.0365(12) Uani 1 1 d . . . . .
H27A H 0.7421 1.0905 -0.5974 0.055 Uiso 1 1 calc GR . . . .
H27B H 0.5631 1.0581 -0.5477 0.055 Uiso 1 1 calc GR . . . .
H27C H 0.5929 1.1029 -0.6401 0.055 Uiso 1 1 calc GR . . . .
C28 C 0.6663(6) 0.9917(3) -0.5948(3) 0.0304(10) Uani 1 1 d . . . . .
C29 C 0.6177(6) 0.9721(3) -0.6494(3) 0.0320(11) Uani 1 1 d . . . . .
C30 C 0.5496(8) 1.0261(4) -0.7183(3) 0.0426(13) Uani 1 1 d . . . . .
H30A H 0.5628 1.0057 -0.7546 0.064 Uiso 1 1 calc GR . . . .
H30B H 0.6070 1.0776 -0.7436 0.064 Uiso 1 1 calc GR . . . .
H30C H 0.4341 1.0306 -0.7022 0.064 Uiso 1 1 calc GR . . . .
C31 C 1.2451(7) 0.8419(4) -0.5290(3) 0.0409(13) Uani 1 1 d . . . . .
H31A H 1.2433 0.8040 -0.4747 0.061 Uiso 1 1 calc GR . . . .
H31B H 1.2619 0.8947 -0.5373 0.061 Uiso 1 1 calc GR . . . .
H31C H 1.3336 0.8319 -0.5618 0.061 Uiso 1 1 calc GR . . . .
C32 C 1.0883(6) 0.8346(3) -0.5493(3) 0.0316(11) Uani 1 1 d . . . . .
C33 C 1.0738(6) 0.8348(3) -0.6203(3) 0.0329(11) Uani 1 1 d . . . . .
C34 C 1.2105(7) 0.8316(4) -0.6767(3) 0.0426(14) Uani 1 1 d . . . . .
H34A H 1.1724 0.8058 -0.7024 0.064 Uiso 1 1 calc GR . . . .
H34B H 1.2961 0.8023 -0.6497 0.064 Uiso 1 1 calc GR . . . .
H34C H 1.2534 0.8847 -0.7154 0.064 Uiso 1 1 calc GR . . . .
C35 C 0.7488(10) 0.8512(5) -0.8231(4) 0.063(2) Uani 1 1 d . . . . .
H35 H 0.8102 0.8956 -0.8323 0.076 Uiso 1 1 calc R . . . .
C36 C 0.6886(7) 0.7968(4) -0.7466(4) 0.0414(13) Uani 1 1 d . . . . .
C37 C 0.6021(10) 0.7325(5) -0.7349(4) 0.062(2) Uani 1 1 d . . . . .
H37 H 0.5587 0.6926 -0.6840 0.074 Uiso 1 1 calc R . . . .
C38 C 0.5788(13) 0.7266(5) -0.7990(5) 0.076(3) Uani 1 1 d . . . . .
H38 H 0.5200 0.6825 -0.7918 0.091 Uiso 1 1 calc R . . . .
C39 C 0.6403(9) 0.7839(5) -0.8709(4) 0.0578(19) Uani 1 1 d . . . . .
H39 H 0.6204 0.7794 -0.9135 0.069 Uiso 1 1 calc R . . . .
B1 B 0.3018(8) 0.5459(4) 0.1957(3) 0.0323(12) Uani 1 1 d . . . . .
B2 B 0.6524(8) 0.7791(4) -0.1239(3) 0.0312(12) Uani 1 1 d . . . . .
B3 B 0.7968(7) 0.8677(4) -0.4183(3) 0.0304(12) Uani 1 1 d . . . . .
B4 B 0.7149(7) 0.8112(4) -0.6787(4) 0.0346(13) Uani 1 1 d . . . . .
Cl5 Cl 0.8247(7) 0.5510(3) -0.6297(3) 0.1750(19) Uani 1 1 d . U . . .
C3S C 0.9014(16) 0.5800(9) -0.5808(8) 0.148(6) Uani 1 1 d D U . . .
H3SA H 0.8906 0.5348 -0.5282 0.178 Uiso 0.5 1 calc R . P A 1
H3SB H 0.8295 0.6191 -0.5761 0.178 Uiso 0.5 1 calc R . P A 1
H3SC H 0.8157 0.5984 -0.5534 0.178 Uiso 0.5 1 calc R . P B 2
H3SD H 0.9524 0.5365 -0.5419 0.178 Uiso 0.5 1 calc R . P B 2
Cl6A Cl 1.1276(7) 0.6259(4) -0.6097(4) 0.0975(16) Uiso 0.5 1 d D . P C 1
Cl6B Cl 1.0336(9) 0.6490(4) -0.6381(4) 0.116(2) Uiso 0.5 1 d D . P C 2
Cl0A Cl 0.5941(3) 1.04688(16) -0.10640(13) 0.0823(7) Uani 1 1 d . . . . .
Cl6 Cl 0.9209(3) 0.9992(2) -0.1044(2) 0.1151(11) Uani 1 1 d . . . . .
C2S C 0.7151(10) 0.9675(6) -0.0668(5) 0.073(2) Uani 1 1 d . . . . .
H2SA H 0.6882 0.9271 -0.0794 0.088 Uiso 1 1 calc R . . . .
H2SB H 0.6934 0.9442 -0.0098 0.088 Uiso 1 1 calc R . . . .
Cl1 Cl 0.2492(2) 0.77572(10) -0.18089(11) 0.0549(4) Uani 1 1 d . . . . .
Cl2 Cl 0.0619(3) 0.66537(16) -0.1963(2) 0.0998(9) Uani 1 1 d . . . . .
C1S C 0.0919(14) 0.7569(5) -0.2164(7) 0.104(4) Uani 1 1 d . . . . .
H1SA H -0.0099 0.7729 -0.1956 0.124 Uiso 1 1 calc R . . . .
H1SB H 0.1138 0.7904 -0.2733 0.124 Uiso 1 1 calc R . . . .

loop_
_atom_site_aniso_label
_atom_site_aniso_U_11
_atom_site_aniso_U_22
_atom_site_aniso_U_33
_atom_site_aniso_U_23
_atom_site_aniso_U_13
_atom_site_aniso_U_12
Fe1 0.0283(4) 0.0311(4) 0.0244(4) -0.0154(3) -0.0066(3) 0.0009(3)
Fe2 0.0258(4) 0.0316(4) 0.0265(4) -0.0154(3) -0.0059(3) 0.0009(3)
O1 0.036(2) 0.036(2) 0.0273(17) -0.0152(16) -0.0029(15) -0.0052(16)
O2 0.039(2) 0.0326(19) 0.0237(17) -0.0126(15) -0.0031(15) -0.0009(16)
O3 0.040(2) 0.035(2) 0.0284(18) -0.0160(16) -0.0026(15) 0.0003(16)
O4 0.0340(19) 0.0336(19) 0.0240(17) -0.0118(15) -0.0050(14) 0.0035(15)
O5 0.0314(19) 0.036(2) 0.0284(17) -0.0138(16) -0.0058(15) -0.0027(15)
O6 0.0332(19) 0.038(2) 0.0222(16) -0.0106(15) -0.0055(14) -0.0028(16)
O7 0.0315(19) 0.037(2) 0.0282(17) -0.0183(16) -0.0036(14) -0.0010(15)
O8 0.042(2) 0.044(2) 0.039(2) -0.0266(18) -0.0100(17) -0.0022(18)
O9 0.0353(19) 0.0356(19) 0.0245(17) -0.0160(15) -0.0074(14) 0.0021(15)
O10 0.035(2) 0.050(2) 0.037(2) -0.0277(19) -0.0145(16) 0.0071(17)
O11 0.0255(17) 0.0383(19) 0.0293(17) -0.0188(16) -0.0061(14) 0.0031(15)
O12 0.033(2) 0.053(2) 0.0336(19) -0.0289(18) -0.0097(16) 0.0018(17)
N1 0.029(2) 0.036(2) 0.029(2) -0.0173(19) -0.0101(17) 0.0023(18)
N2 0.037(2) 0.033(2) 0.029(2) -0.0162(18) -0.0108(18) 0.0067(19)
N3 0.035(2) 0.035(2) 0.030(2) -0.0172(19) -0.0080(18) -0.0030(19)
N4 0.034(2) 0.029(2) 0.025(2) -0.0123(17) -0.0051(17) -0.0011(18)
N5 0.031(2) 0.039(2) 0.027(2) -0.0194(19) -0.0061(17) 0.0017(18)
N6 0.034(2) 0.031(2) 0.027(2) -0.0147(18) -0.0078(17) -0.0016(18)
N7 0.025(2) 0.035(2) 0.031(2) -0.0175(19) -0.0051(17) -0.0023(17)
N8 0.028(2) 0.039(2) 0.035(2) -0.021(2) -0.0066(18) -0.0020(18)
N9 0.030(2) 0.035(2) 0.026(2) -0.0174(18) -0.0026(17) 0.0030(18)
N10 0.026(2) 0.042(3) 0.032(2) -0.022(2) -0.0059(17) -0.0014(18)
N11 0.032(2) 0.035(2) 0.025(2) -0.0161(18) -0.0037(17) -0.0014(18)
N12 0.033(2) 0.036(2) 0.032(2) -0.0198(19) -0.0108(18) 0.0012(18)
N13 0.087(5) 0.060(4) 0.036(3) -0.018(3) -0.005(3) -0.018(3)
N14 0.076(5) 0.112(6) 0.049(3) -0.052(4) -0.010(3) -0.007(4)
C1 0.044(3) 0.039(3) 0.046(3) -0.024(3) -0.014(3) -0.003(3)
C2 0.030(3) 0.035(3) 0.035(3) -0.020(2) -0.015(2) 0.002(2)
C3 0.037(3) 0.030(3) 0.031(3) -0.017(2) -0.014(2) 0.008(2)
C4 0.050(3) 0.036(3) 0.041(3) -0.023(3) -0.018(3) 0.009(3)
C4AA 0.043(3) 0.037(3) 0.032(3) -0.020(2) -0.011(2) 0.004(2)
C5 0.053(4) 0.050(4) 0.044(3) -0.026(3) -0.002(3) 0.012(3)
C6 0.036(3) 0.039(3) 0.038(3) -0.023(2) -0.006(2) 0.003(2)
C7 0.031(3) 0.036(3) 0.036(3) -0.019(2) -0.002(2) 0.001(2)
C8 0.055(4) 0.041(3) 0.047(3) -0.020(3) -0.007(3) 0.010(3)
C9 0.041(3) 0.056(4) 0.036(3) -0.016(3) -0.016(3) 0.001(3)
C10 0.034(3) 0.040(3) 0.032(3) -0.017(2) -0.011(2) 0.001(2)
C11 0.027(3) 0.042(3) 0.029(2) -0.018(2) -0.010(2) 0.001(2)
C12 0.034(3) 0.062(4) 0.038(3) -0.013(3) -0.010(3) -0.004(3)
C13 0.074(5) 0.053(4) 0.034(3) -0.019(3) -0.007(3) -0.014(4)
C14 0.038(3) 0.039(3) 0.030(3) -0.015(2) -0.005(2) 0.003(2)
C15 0.054(4) 0.044(3) 0.039(3) -0.018(3) -0.010(3) -0.002(3)
C16 0.062(4) 0.039(3) 0.046(4) -0.013(3) -0.010(3) -0.011(3)
C17 0.064(4) 0.042(3) 0.039(3) -0.012(3) 0.000(3) -0.003(3)
C18 0.029(3) 0.035(3) 0.028(2) -0.016(2) -0.007(2) 0.004(2)
C19 0.033(3) 0.035(3) 0.027(2) -0.015(2) -0.005(2) 0.001(2)
C20 0.027(2) 0.032(2) 0.024(2) -0.011(2) -0.0046(19) 0.003(2)
C21 0.034(3) 0.036(3) 0.028(2) -0.014(2) -0.003(2) -0.001(2)
C22 0.035(3) 0.038(3) 0.038(3) -0.020(2) -0.005(2) -0.004(2)
C23 0.046(3) 0.047(3) 0.036(3) -0.017(3) -0.003(3) -0.012(3)
C24 0.034(3) 0.033(3) 0.035(3) -0.014(2) -0.002(2) 0.000(2)
C25 0.033(3) 0.040(3) 0.037(3) -0.017(2) -0.006(2) -0.002(2)
C26 0.050(4) 0.054(4) 0.053(4) -0.031(3) -0.004(3) -0.015(3)
C27 0.041(3) 0.035(3) 0.032(3) -0.016(2) -0.007(2) 0.003(2)
C28 0.032(3) 0.030(3) 0.025(2) -0.011(2) -0.002(2) 0.000(2)
C29 0.029(3) 0.039(3) 0.027(2) -0.015(2) -0.007(2) 0.005(2)
C30 0.046(3) 0.046(3) 0.038(3) -0.019(3) -0.017(3) 0.011(3)
C31 0.030(3) 0.059(4) 0.038(3) -0.027(3) -0.008(2) 0.000(3)
C32 0.031(3) 0.039(3) 0.029(2) -0.019(2) -0.008(2) 0.004(2)
C33 0.029(3) 0.044(3) 0.030(3) -0.022(2) -0.004(2) -0.002(2)
C34 0.033(3) 0.062(4) 0.040(3) -0.032(3) -0.003(2) 0.001(3)
C35 0.068(5) 0.087(6) 0.046(4) -0.041(4) -0.007(3) -0.018(4)
C36 0.034(3) 0.060(4) 0.048(3) -0.038(3) -0.014(3) 0.008(3)
C37 0.085(6) 0.061(4) 0.053(4) -0.032(4) -0.032(4) -0.003(4)
C38 0.112(7) 0.072(5) 0.081(6) -0.055(5) -0.053(6) 0.012(5)
C39 0.065(5) 0.081(5) 0.063(5) -0.057(4) -0.031(4) 0.025(4)
B1 0.032(3) 0.039(3) 0.028(3) -0.019(3) -0.005(2) -0.001(2)
B2 0.033(3) 0.037(3) 0.026(3) -0.015(2) -0.010(2) 0.005(2)
B3 0.028(3) 0.037(3) 0.027(3) -0.017(2) -0.002(2) 0.004(2)
B4 0.026(3) 0.051(4) 0.041(3) -0.031(3) -0.012(2) 0.004(3)
Cl5 0.241(4) 0.162(3) 0.170(3) -0.111(3) -0.067(3) 0.045(3)
C3S 0.150(7) 0.158(7) 0.144(7) -0.082(5) -0.024(5) 0.016(5)
Cl0A 0.0755(14) 0.0879(16) 0.0675(12) -0.0277(11) -0.0063(11) -0.0022(12)
Cl6 0.0643(15) 0.139(3) 0.171(3) -0.099(3) -0.0161(17) -0.0043(16)
C2S 0.061(5) 0.092(7) 0.074(5) -0.051(5) 0.000(4) -0.005(5)
Cl1 0.0528(9) 0.0535(9) 0.0632(10) -0.0286(8) -0.0215(8) 0.0012(7)
Cl2 0.0796(16) 0.0753(15) 0.164(3) -0.0630(17) -0.0505(17) -0.0048(12)
C1S 0.114(8) 0.058(5) 0.164(11) -0.048(6) -0.106(8) 0.026(5)

loop_
_atom_type_symbol
_atom_type_description
_atom_type_scat_dispersion_real
_atom_type_scat_dispersion_imag
_atom_type_scat_source
C C 0.0181 0.0091 'International Tables Vol C Tables 4.2.6.8 and 6.1.1.4'
H H 0.0000 0.0000 'International Tables Vol C Tables 4.2.6.8 and 6.1.1.4'
B B 0.0090 0.0039 'International Tables Vol C Tables 4.2.6.8 and 6.1.1.4'
N N 0.0311 0.0180 'International Tables Vol C Tables 4.2.6.8 and 6.1.1.4'
O O 0.0492 0.0322 'International Tables Vol C Tables 4.2.6.8 and 6.1.1.4'
Fe Fe -1.1336 3.1974 'International Tables Vol C Tables 4.2.6.8 and 6.1.1.4'
Cl Cl 0.3639 0.7018 'International Tables Vol C Tables 4.2.6.8 and 6.1.1.4'

loop_
_exptl_crystal_face_index_h
_exptl_crystal_face_index_k
_exptl_crystal_face_index_l
_exptl_crystal_face_perp_dist
-5 -2 -6 0.1758
-1 7 -7 0.0579
5 5 4 0.1203
0 -7 7 0.0269
0 -2 -12 0.0357
0 2 12 0.0702
0 11 0 0.0633
0 -11 0 0.0335
-3 -10 -5 0.1029
-1 11 0 0.0639
-3 0 7 0.1271
-1 12 9 0.0799
0 -12 -9 0.0186
1 -12 -8 0.0167
-2 -11 -10 0.0606
-3 11 6 0.1182

loop_
_geom_angle_atom_site_label_1
_geom_angle_atom_site_label_2
_geom_angle_atom_site_label_3
_geom_angle
N1 Fe1 N3 86.11(19)
N1 Fe1 N4 117.38(19)
N1 Fe1 N6 150.23(19)
N2 Fe1 N1 77.7(2)
N2 Fe1 N3 149.8(2)
N2 Fe1 N4 86.62(19)
N2 Fe1 N6 86.13(19)
N3 Fe1 N6 118.35(19)
N4 Fe1 N3 78.41(19)
N4 Fe1 N6 85.93(19)
N5 Fe1 N1 87.14(19)
N5 Fe1 N2 117.21(19)
N5 Fe1 N3 86.79(19)
N5 Fe1 N4 149.93(19)
N5 Fe1 N6 78.24(19)
N7 Fe2 N8 77.90(19)
N7 Fe2 N9 87.18(19)
N7 Fe2 N10 118.39(19)
N7 Fe2 N11 87.52(18)
N7 Fe2 N12 150.8(2)
N8 Fe2 N9 150.36(19)
N8 Fe2 N12 87.33(19)
N9 Fe2 N12 116.09(19)
N10 Fe2 N8 87.0(2)
N10 Fe2 N9 77.76(19)
N10 Fe2 N11 147.62(19)
N10 Fe2 N12 85.30(19)
N11 Fe2 N8 119.2(2)
N11 Fe2 N9 85.07(19)
N11 Fe2 N12 77.87(18)
N1 O1 B1 112.1(4)
N2 O2 B2 112.4(4)
N3 O3 B1 112.1(4)
N4 O4 B2 112.6(4)
N5 O5 B1 112.9(4)
N6 O6 B2 111.1(4)
N7 O7 B3 113.1(4)
N8 O8 B4 112.5(4)
N9 O9 B3 112.0(4)
N10 O10 B4 112.5(4)
N11 O11 B3 112.8(4)
N12 O12 B4 112.4(4)
O1 N1 Fe1 123.2(3)
C2 N1 Fe1 119.5(4)
C2 N1 O1 116.1(4)
O2 N2 Fe1 122.8(3)
C3 N2 Fe1 119.4(4)
C3 N2 O2 117.0(4)
O3 N3 Fe1 123.3(3)
C6 N3 Fe1 119.5(4)
C6 N3 O3 116.3(5)
O4 N4 Fe1 123.1(3)
C7 N4 Fe1 118.4(4)
C7 N4 O4 117.7(4)
O5 N5 Fe1 122.8(3)
C10 N5 Fe1 119.8(4)
C10 N5 O5 116.5(4)
O6 N6 Fe1 123.9(3)
C11 N6 Fe1 118.4(4)
C11 N6 O6 116.6(4)
O7 N7 Fe2 122.9(3)
C24 N7 Fe2 119.7(4)
C24 N7 O7 116.8(4)
O8 N8 Fe2 122.7(3)
C25 N8 Fe2 119.1(4)
C25 N8 O8 117.0(5)
O9 N9 Fe2 123.6(3)
C28 N9 Fe2 119.2(4)
C28 N9 O9 116.6(4)
O10 N10 Fe2 122.3(4)
C29 N10 Fe2 120.2(4)
C29 N10 O10 116.4(4)
O11 N11 Fe2 122.7(3)
C32 N11 Fe2 119.2(3)
C32 N11 O11 116.5(4)
O12 N12 Fe2 122.6(3)
C33 N12 Fe2 119.7(4)
C33 N12 O12 117.0(4)
C17 N13 C13 116.2(6)
C39 N14 C35 115.8(7)
H1A C1 H1B 109.5
H1A C1 H1C 109.5
H1B C1 H1C 109.5
C2 C1 H1A 109.5
C2 C1 H1B 109.5
C2 C1 H1C 109.5
N1 C2 C1 123.0(5)
N1 C2 C3 111.4(5)
C3 C2 C1 125.6(5)
N2 C3 C2 111.6(5)
N2 C3 C4 122.0(5)
C2 C3 C4 126.4(5)
C3 C4 H4A 109.5
C3 C4 H4B 109.5
C3 C4 H4C 109.5
H4A C4 H4B 109.5
H4A C4 H4C 109.5
H4B C4 H4C 109.5
C18 C4AA H4AA 119.5
C22 C4AA H4AA 119.5
C22 C4AA C18 121.1(5)
H5A C5 H5B 109.5
H5A C5 H5C 109.5
H5B C5 H5C 109.5
C6 C5 H5A 109.5
C6 C5 H5B 109.5
C6 C5 H5C 109.5
N3 C6 C5 124.5(5)
N3 C6 C7 110.9(5)
C7 C6 C5 124.6(5)
N4 C7 C6 112.4(5)
N4 C7 C8 122.9(5)
C6 C7 C8 124.7(5)
C7 C8 H8A 109.5
C7 C8 H8B 109.5
C7 C8 H8C 109.5
H8A C8 H8B 109.5
H8A C8 H8C 109.5
H8B C8 H8C 109.5
H9A C9 H9B 109.5
H9A C9 H9C 109.5
H9B C9 H9C 109.5
C10 C9 H9A 109.5
C10 C9 H9B 109.5
C10 C9 H9C 109.5
N5 C10 C9 123.5(5)
N5 C10 C11 110.9(5)
C11 C10 C9 125.5(5)
N6 C11 C10 112.1(5)
N6 C11 C12 121.8(5)
C10 C11 C12 126.1(5)
C11 C12 H12A 109.5
C11 C12 H12B 109.5
C11 C12 H12C 109.5
H12A C12 H12B 109.5
H12A C12 H12C 109.5
H12B C12 H12C 109.5
N13 C13 H13 117.2
N13 C13 C14 125.6(7)
C14 C13 H13 117.2
C13 C14 B1 120.6(6)
C15 C14 C13 115.9(6)
C15 C14 B1 123.4(5)
C14 C15 H15 119.6
C14 C15 C16 120.9(6)
C16 C15 H15 119.6
C15 C16 H16 120.9
C17 C16 C15 118.1(6)
C17 C16 H16 120.9
N13 C17 C16 123.3(6)
N13 C17 H17 118.4
C16 C17 H17 118.4
C4AA C18 B2 121.9(5)
C19 C18 C4AA 117.2(5)
C19 C18 B2 120.9(5)
C18 C19 H19 118.4
C18 C19 C20 123.2(5)
C20 C19 H19 118.4
C19 C20 C21 117.1(5)
C19 C20 B3 121.5(5)
C21 C20 B3 121.4(5)
C20 C21 H21 119.5
C22 C21 C20 121.0(5)
C22 C21 H21 119.5
C4AA C22 C21 120.5(5)
C4AA C22 H22 119.8
C21 C22 H22 119.8
H23A C23 H23B 109.5
H23A C23 H23C 109.5
H23B C23 H23C 109.5
C24 C23 H23A 109.5
C24 C23 H23B 109.5
C24 C23 H23C 109.5
N7 C24 C23 123.5(5)
N7 C24 C25 111.8(5)
C25 C24 C23 124.7(5)
N8 C25 C24 111.1(5)
N8 C25 C26 123.4(5)
C24 C25 C26 125.4(5)
C25 C26 H26A 109.5
C25 C26 H26B 109.5
C25 C26 H26C 109.5
H26A C26 H26B 109.5
H26A C26 H26C 109.5
H26B C26 H26C 109.5
H27A C27 H27B 109.5
H27A C27 H27C 109.5
H27B C27 H27C 109.5
C28 C27 H27A 109.5
C28 C27 H27B 109.5
C28 C27 H27C 109.5
N9 C28 C27 123.5(5)
N9 C28 C29 111.9(5)
C29 C28 C27 124.6(5)
N10 C29 C28 110.5(4)
N10 C29 C30 123.6(5)
C28 C29 C30 125.9(5)
C29 C30 H30A 109.5
C29 C30 H30B 109.5
C29 C30 H30C 109.5
H30A C30 H30B 109.5
H30A C30 H30C 109.5
H30B C30 H30C 109.5
H31A C31 H31B 109.5
H31A C31 H31C 109.5
H31B C31 H31C 109.5
C32 C31 H31A 109.5
C32 C31 H31B 109.5
C32 C31 H31C 109.5
N11 C32 C31 123.9(5)
N11 C32 C33 111.9(5)
C33 C32 C31 124.1(5)
N12 C33 C32 110.7(5)
N12 C33 C34 124.1(5)
C32 C33 C34 125.2(5)
C33 C34 H34A 109.5
C33 C34 H34B 109.5
C33 C34 H34C 109.5
H34A C34 H34B 109.5
H34A C34 H34C 109.5
H34B C34 H34C 109.5
N14 C35 H35 117.1
N14 C35 C36 125.7(8)
C36 C35 H35 117.1
C35 C36 B4 120.6(6)
C37 C36 C35 115.9(6)
C37 C36 B4 123.5(6)
C36 C37 H37 120.3
C36 C37 C38 119.3(8)
C38 C37 H37 120.3
C37 C38 H38 120.2
C39 C38 C37 119.7(8)
C39 C38 H38 120.2
N14 C39 C38 123.5(6)
N14 C39 H39 118.2
C38 C39 H39 118.2
O1 B1 C14 108.1(5)
O3 B1 O1 109.6(4)
O3 B1 O5 110.2(5)
O3 B1 C14 111.1(5)
O5 B1 O1 110.0(4)
O5 B1 C14 107.8(5)
O2 B2 O6 109.5(4)
O2 B2 C18 108.3(4)
O4 B2 O2 111.2(5)
O4 B2 O6 109.1(4)
O4 B2 C18 109.3(4)
O6 B2 C18 109.4(4)
O7 B3 O9 110.2(4)
O7 B3 C20 107.6(4)
O9 B3 C20 109.0(4)
O11 B3 O7 110.8(5)
O11 B3 O9 108.8(4)
O11 B3 C20 110.4(4)
O8 B4 O10 110.2(5)
O8 B4 O12 110.3(5)
O8 B4 C36 108.6(5)
O10 B4 O12 109.7(5)
O10 B4 C36 108.1(5)
O12 B4 C36 109.9(5)
Cl5 C3S H3SA 106.2
Cl5 C3S H3SB 106.2
Cl5 C3S H3SC 110.0
Cl5 C3S H3SD 110.0
Cl5 C3S Cl6A 124.3(9)
H3SA C3S H3SB 106.4
H3SC C3S H3SD 108.3
Cl6A C3S H3SA 106.2
Cl6A C3S H3SB 106.2
Cl6B C3S Cl5 108.6(10)
Cl6B C3S H3SC 110.0
Cl6B C3S H3SD 110.0
Cl0A C2S Cl6 109.7(5)
Cl0A C2S H2SA 109.7
Cl0A C2S H2SB 109.7
Cl6 C2S H2SA 109.7
Cl6 C2S H2SB 109.7
H2SA C2S H2SB 108.2
Cl1 C1S H1SA 108.2
Cl1 C1S H1SB 108.2
Cl2 C1S Cl1 116.4(5)
Cl2 C1S H1SA 108.2
Cl2 C1S H1SB 108.2
H1SA C1S H1SB 107.3

loop_
_geom_bond_atom_site_label_1
_geom_bond_atom_site_label_2
_geom_bond_distance
Fe1 N1 1.907(5)
Fe1 N2 1.905(4)
Fe1 N3 1.913(5)
Fe1 N4 1.908(4)
Fe1 N5 1.904(4)
Fe1 N6 1.916(4)
Fe2 N7 1.901(4)
Fe2 N8 1.916(5)
Fe2 N9 1.918(4)
Fe2 N10 1.909(4)
Fe2 N11 1.915(4)
Fe2 N12 1.920(5)
O1 N1 1.379(6)
O1 B1 1.515(7)
O2 N2 1.375(6)
O2 B2 1.495(7)
O3 N3 1.380(6)
O3 B1 1.488(7)
O4 N4 1.372(5)
O4 B2 1.491(7)
O5 N5 1.377(6)
O5 B1 1.498(7)
O6 N6 1.369(5)
O6 B2 1.512(6)
O7 N7 1.376(5)
O7 B3 1.499(7)
O8 N8 1.373(6)
O8 B4 1.483(8)
O9 N9 1.375(5)
O9 B3 1.502(7)
O10 N10 1.379(6)
O10 B4 1.492(8)
O11 N11 1.382(5)
O11 B3 1.491(7)
O12 N12 1.380(5)
O12 B4 1.501(7)
N1 C2 1.308(7)
N2 C3 1.310(7)
N3 C6 1.304(8)
N4 C7 1.313(7)
N5 C10 1.308(7)
N6 C11 1.313(7)
N7 C24 1.303(7)
N8 C25 1.311(7)
N9 C28 1.301(7)
N10 C29 1.301(8)
N11 C32 1.299(7)
N12 C33 1.302(7)
N13 C13 1.344(9)
N13 C17 1.341(10)
N14 C35 1.351(9)
N14 C39 1.338(11)
C1 H1A 0.9800
C1 H1B 0.9800
C1 H1C 0.9800
C1 C2 1.494(7)
C2 C3 1.426(8)
C3 C4 1.496(7)
C4 H4A 0.9800
C4 H4B 0.9800
C4 H4C 0.9800
C4AA H4AA 0.9500
C4AA C18 1.408(8)
C4AA C22 1.379(8)
C5 H5A 0.9800
C5 H5B 0.9800
C5 H5C 0.9800
C5 C6 1.498(8)
C6 C7 1.446(8)
C7 C8 1.493(8)
C8 H8A 0.9800
C8 H8B 0.9800
C8 H8C 0.9800
C9 H9A 0.9800
C9 H9B 0.9800
C9 H9C 0.9800
C9 C10 1.475(7)
C10 C11 1.444(8)
C11 C12 1.494(8)
C12 H12A 0.9800
C12 H12B 0.9800
C12 H12C 0.9800
C13 H13 0.9500
C13 C14 1.384(8)
C14 C15 1.362(9)
C14 B1 1.590(8)
C15 H15 0.9500
C15 C16 1.400(9)
C16 H16 0.9500
C16 C17 1.366(10)
C17 H17 0.9500
C18 C19 1.401(7)
C18 B2 1.599(8)
C19 H19 0.9500
C19 C20 1.404(7)
C20 C21 1.405(8)
C20 B3 1.583(8)
C21 H21 0.9500
C21 C22 1.391(8)
C22 H22 0.9500
C23 H23A 0.9800
C23 H23B 0.9800
C23 H23C 0.9800
C23 C24 1.496(8)
C24 C25 1.440(8)
C25 C26 1.493(8)
C26 H26A 0.9800
C26 H26B 0.9800
C26 H26C 0.9800
C27 H27A 0.9800
C27 H27B 0.9800
C27 H27C 0.9800
C27 C28 1.494(8)
C28 C29 1.457(7)
C29 C30 1.488(7)
C30 H30A 0.9800
C30 H30B 0.9800
C30 H30C 0.9800
C31 H31A 0.9800
C31 H31B 0.9800
C31 H31C 0.9800
C31 C32 1.485(7)
C32 C33 1.459(7)
C33 C34 1.480(7)
C34 H34A 0.9800
C34 H34B 0.9800
C34 H34C 0.9800
C35 H35 0.9500
C35 C36 1.388(10)
C36 C37 1.377(10)
C36 B4 1.583(8)
C37 H37 0.9500
C37 C38 1.404(9)
C38 H38 0.9500
C38 C39 1.347(12)
C39 H39 0.9500
Cl5 C3S 1.591(15)
C3S H3SA 0.9900
C3S H3SB 0.9900
C3S H3SC 0.9900
C3S H3SD 0.9900
C3S Cl6A 1.995(12)
C3S Cl6B 1.587(10)
Cl0A C2S 1.757(10)
Cl6 C2S 1.758(9)
C2S H2SA 0.9900
C2S H2SB 0.9900
Cl1 C1S 1.749(8)
Cl2 C1S 1.660(9)
C1S H1SA 0.9900
C1S H1SB 0.9900

loop_
_geom_torsion_atom_site_label_1
_geom_torsion_atom_site_label_2
_geom_torsion_atom_site_label_3
_geom_torsion_atom_site_label_4
_geom_torsion
Fe1 N1 C2 C1 175.0(4)
Fe1 N1 C2 C3 -5.7(6)
Fe1 N2 C3 C2 -5.3(6)
Fe1 N2 C3 C4 175.3(4)
Fe1 N3 C6 C5 173.4(5)
Fe1 N3 C6 C7 -5.0(7)
Fe1 N4 C7 C6 -4.6(7)
Fe1 N4 C7 C8 176.1(5)
Fe1 N5 C10 C9 172.7(5)
Fe1 N5 C10 C11 -4.9(7)
Fe1 N6 C11 C10 -7.3(6)
Fe1 N6 C11 C12 171.9(5)
Fe2 N7 C24 C23 173.1(5)
Fe2 N7 C24 C25 -3.9(7)
Fe2 N8 C25 C24 -7.3(7)
Fe2 N8 C25 C26 170.3(5)
Fe2 N9 C28 C27 177.5(4)
Fe2 N9 C28 C29 -2.1(6)
Fe2 N10 C29 C28 -8.1(6)
Fe2 N10 C29 C30 171.7(4)
Fe2 N11 C32 C31 169.0(5)
Fe2 N11 C32 C33 -9.0(6)
Fe2 N12 C33 C32 -4.4(7)
Fe2 N12 C33 C34 177.3(5)
O1 N1 C2 C1 6.9(7)
O1 N1 C2 C3 -173.8(4)
O2 N2 C3 C2 -175.6(4)
O2 N2 C3 C4 5.0(7)
O3 N3 C6 C5 3.9(8)
O3 N3 C6 C7 -174.6(4)
O4 N4 C7 C6 -175.1(4)
O4 N4 C7 C8 5.5(8)
O5 N5 C10 C9 2.9(8)
O5 N5 C10 C11 -174.7(4)
O6 N6 C11 C10 -176.1(4)
O6 N6 C11 C12 3.1(8)
O7 N7 C24 C23 2.3(8)
O7 N7 C24 C25 -174.7(4)
O8 N8 C25 C24 -175.4(5)
O8 N8 C25 C26 2.2(9)
O9 N9 C28 C27 6.1(8)
O9 N9 C28 C29 -173.5(4)
O10 N10 C29 C28 -176.1(4)
O10 N10 C29 C30 3.6(8)
O11 N11 C32 C31 3.3(8)
O11 N11 C32 C33 -174.6(4)
O12 N12 C33 C32 -175.1(4)
O12 N12 C33 C34 6.5(8)
N1 O1 B1 O3 68.6(5)
N1 O1 B1 O5 -52.8(6)
N1 O1 B1 C14 -170.2(4)
N1 C2 C3 N2 6.8(6)
N1 C2 C3 C4 -173.9(5)
N2 O2 B2 O4 -50.1(5)
N2 O2 B2 O6 70.6(5)
N2 O2 B2 C18 -170.1(4)
N3 O3 B1 O1 -53.4(6)
N3 O3 B1 O5 67.9(5)
N3 O3 B1 C14 -172.7(4)
N3 C6 C7 N4 5.9(7)
N3 C6 C7 C8 -174.7(6)
N4 O4 B2 O2 67.4(5)
N4 O4 B2 O6 -53.5(6)
N4 O4 B2 C18 -173.1(4)
N5 O5 B1 O1 67.5(6)
N5 O5 B1 O3 -53.4(5)
N5 O5 B1 C14 -174.8(4)
N5 C10 C11 N6 7.6(7)
N5 C10 C11 C12 -171.6(6)
N6 O6 B2 O2 -51.9(5)
N6 O6 B2 O4 70.0(5)
N6 O6 B2 C18 -170.5(4)
N7 O7 B3 O9 67.7(5)
N7 O7 B3 O11 -52.8(5)
N7 O7 B3 C20 -173.6(4)
N7 C24 C25 N8 6.9(7)
N7 C24 C25 C26 -170.6(6)
N8 O8 B4 O10 -51.5(6)
N8 O8 B4 O12 69.7(6)
N8 O8 B4 C36 -169.8(4)
N9 O9 B3 O7 -53.9(5)
N9 O9 B3 O11 67.8(5)
N9 O9 B3 C20 -171.7(4)
N9 C28 C29 N10 6.2(7)
N9 C28 C29 C30 -173.5(5)
N10 O10 B4 O8 70.3(5)
N10 O10 B4 O12 -51.3(6)
N10 O10 B4 C36 -171.1(5)
N11 O11 B3 O7 66.7(5)
N11 O11 B3 O9 -54.6(6)
N11 O11 B3 C20 -174.2(4)
N11 C32 C33 N12 8.2(7)
N11 C32 C33 C34 -173.4(6)
N12 O12 B4 O8 -53.7(6)
N12 O12 B4 O10 67.9(6)
N12 O12 B4 C36 -173.4(5)
N13 C13 C14 C15 0.3(12)
N13 C13 C14 B1 -176.8(7)
N14 C35 C36 C37 0.9(13)
N14 C35 C36 B4 -177.0(8)
C1 C2 C3 N2 -174.0(5)
C1 C2 C3 C4 5.4(9)
C4AA C18 C19 C20 -2.2(8)
C4AA C18 B2 O2 -156.4(5)
C4AA C18 B2 O4 82.3(6)
C4AA C18 B2 O6 -37.1(7)
C5 C6 C7 N4 -172.5(6)
C5 C6 C7 C8 6.8(10)
C9 C10 C11 N6 -170.1(6)
C9 C10 C11 C12 10.8(10)
C13 N13 C17 C16 2.0(13)
C13 C14 C15 C16 0.4(10)
C13 C14 B1 O1 -171.5(6)
C13 C14 B1 O3 -51.3(8)
C13 C14 B1 O5 69.6(7)
C14 C15 C16 C17 0.1(11)
C15 C14 B1 O1 11.6(8)
C15 C14 B1 O3 131.8(6)
C15 C14 B1 O5 -107.3(7)
C15 C16 C17 N13 -1.4(12)
C17 N13 C13 C14 -1.5(13)
C18 C4AA C22 C21 -1.5(9)
C18 C19 C20 C21 1.6(8)
C18 C19 C20 B3 179.5(5)
C19 C18 B2 O2 20.8(7)
C19 C18 B2 O4 -100.4(6)
C19 C18 B2 O6 140.2(5)
C19 C20 C21 C22 -0.9(8)
C19 C20 B3 O7 17.5(7)
C19 C20 B3 O9 137.0(5)
C19 C20 B3 O11 -103.5(6)
C20 C21 C22 C4AA 0.8(9)
C21 C20 B3 O7 -164.6(5)
C21 C20 B3 O9 -45.1(7)
C21 C20 B3 O11 74.4(6)
C22 C4AA C18 C19 2.1(8)
C22 C4AA C18 B2 179.4(5)
C23 C24 C25 N8 -170.1(6)
C23 C24 C25 C26 12.4(10)
C27 C28 C29 N10 -173.4(5)
C27 C28 C29 C30 6.8(9)
C31 C32 C33 N12 -169.7(6)
C31 C32 C33 C34 8.7(10)
C35 N14 C39 C38 -1.7(13)
C35 C36 C37 C38 -0.9(12)
C35 C36 B4 O8 -169.3(6)
C35 C36 B4 O10 71.1(8)
C35 C36 B4 O12 -48.6(8)
C36 C37 C38 C39 -0.4(14)
C37 C36 B4 O8 12.9(9)
C37 C36 B4 O10 -106.7(7)
C37 C36 B4 O12 133.7(7)
C37 C38 C39 N14 1.8(14)
C39 N14 C35 C36 0.3(14)
B1 O1 N1 Fe1 -13.2(6)
B1 O1 N1 C2 154.5(5)
B1 O3 N3 Fe1 -13.7(6)
B1 O3 N3 C6 155.5(5)
B1 O5 N5 Fe1 -13.1(6)
B1 O5 N5 C10 156.4(5)
B1 C14 C15 C16 177.4(6)
B2 O2 N2 Fe1 -16.9(5)
B2 O2 N2 C3 153.0(5)
B2 O4 N4 Fe1 -14.3(6)
B2 O4 N4 C7 155.8(5)
B2 O6 N6 Fe1 -16.0(6)
B2 O6 N6 C11 152.1(5)
B2 C18 C19 C20 -179.5(5)
B3 O7 N7 Fe2 -12.6(5)
B3 O7 N7 C24 157.9(5)
B3 O9 N9 Fe2 -11.1(5)
B3 O9 N9 C28 159.9(4)
B3 O11 N11 Fe2 -12.9(6)
B3 O11 N11 C32 152.2(5)
B3 C20 C21 C22 -178.8(5)
B4 O8 N8 Fe2 -15.7(6)
B4 O8 N8 C25 151.9(5)
B4 O10 N10 Fe2 -17.4(6)
B4 O10 N10 C29 150.4(5)
B4 O12 N12 Fe2 -12.7(6)
B4 O12 N12 C33 157.8(5)
B4 C36 C37 C38 177.0(7)

loop_
_exptl_oxdiff_crystal_face_indexfrac_h
_exptl_oxdiff_crystal_face_indexfrac_k
_exptl_oxdiff_crystal_face_indexfrac_l
_exptl_oxdiff_crystal_face_x
_exptl_oxdiff_crystal_face_y
_exptl_oxdiff_crystal_face_z
-5.1818 -1.9629 -6.4041 -0.0081 0.0045 1.0000
-0.5588 6.5184 -6.5833 -0.7625 0.5839 0.2786
5.1567 4.6558 4.0069 -0.2978 0.2298 -0.9265
0.4898 -6.5705 6.5207 0.7654 -0.5861 -0.2659
-0.3017 -1.9870 -12.1795 -0.9323 -0.0744 0.3539
0.0342 1.9148 12.0577 0.9485 0.0756 -0.3075
-0.0094 10.9827 -0.0187 -0.4257 0.8897 0.0352
0.0094 -10.9827 0.0187 0.4257 -0.8897 -0.0352
-2.9960 -9.9946 -4.9913 0.2285 -0.7065 0.5842
-1.0102 10.9826 -0.0199 -0.3368 0.9132 0.1980
-2.9998 0.0138 7.0031 0.8619 0.0259 0.3090
-1.0076 11.9991 8.9870 0.3897 0.9367 -0.0293
0.0067 -11.9992 -8.9882 -0.3009 -0.9132 0.1920
1.0080 -11.9971 -7.9860 -0.3047 -0.9431 0.0037
-1.9962 -11.0030 -9.9932 -0.2468 -0.7790 0.5463
-3.0096 10.9945 5.9835 0.3511 0.9220 0.3698
